data_7120692
loop_
_publ_author_name
'Nikolayenko, Varvara I.'
'Heyns, Anneli'
'Barbour, Len'

_publ_section_title
;
 Threading the needle: guest transport in a versatile 0D porous molecular
 crystal
;
_journal_name_full 'Chem. Commun.'
_journal_paper_doi 10.1039/C7CC06676G
_journal_year 2017
_chemical_formula_moiety 'C34 H40 Cl4 Cu2 N8, C6 H4 Cl2'
_chemical_formula_sum 'C40 H44 Cl6 Cu2 N8'
_chemical_formula_weight 976.61
_chemical_name_common 11
_space_group_crystal_system monoclinic
_space_group_IT_number 14
_space_group_name_Hall '-P 2ybc'
_space_group_name_H-M_alt 'P 1 21/c 1'
_symmetry_space_group_name_Hall '-P 2ybc'
_symmetry_space_group_name_H-M 'P 1 21/c 1'
_atom_sites_solution_hydrogens geom
_audit_creation_method SHELXL-2016/6
_audit_update_record
;
2017-08-18 deposited with the CCDC.
2017-09-21 downloaded from the CCDC.
;
_cell_angle_alpha 90
_cell_angle_beta 79.007(3)
_cell_angle_gamma 90
_cell_formula_units_Z 2
_cell_length_a 8.383(2)
_cell_length_b 10.868(3)
_cell_length_c 22.633(6)
_cell_measurement_reflns_used 4356
_cell_measurement_temperature 100(2)
_cell_measurement_theta_max 27.84
_cell_measurement_theta_min 1.83
_cell_volume 2024.2(9)
_computing_cell_refinement 'SAINT (Bruker, 2016)'
_computing_data_collection 'APEX3 (Bruker, 2016)'
_computing_data_reduction 'SAINT (Bruker, 2016)'
_computing_structure_refinement 'SHELXL-2016/6 (Sheldrick, 2016)'
_computing_structure_solution 'SHELXL-2016/6 (Sheldrick, 2016)'
_diffrn_ambient_temperature 100(2)
_diffrn_measured_fraction_theta_full 0.987
_diffrn_measured_fraction_theta_max 0.909
_diffrn_measurement_device_type 'Bruker APEX CCD area -detector'
_diffrn_measurement_method \w
_diffrn_radiation_type MoK\a
_diffrn_radiation_wavelength 0.71073
_diffrn_reflns_av_R_equivalents 0.0383
_diffrn_reflns_av_unetI/netI 0.0535
_diffrn_reflns_Laue_measured_fraction_full 0.987
_diffrn_reflns_Laue_measured_fraction_max 0.909
_diffrn_reflns_limit_h_max 10
_diffrn_reflns_limit_h_min -10
_diffrn_reflns_limit_k_max 13
_diffrn_reflns_limit_k_min -11
_diffrn_reflns_limit_l_max 28
_diffrn_reflns_limit_l_min -29
_diffrn_reflns_number 11073
_diffrn_reflns_point_group_measured_fraction_full 0.987
_diffrn_reflns_point_group_measured_fraction_max 0.909
_diffrn_reflns_theta_full 26.500
_diffrn_reflns_theta_max 27.839
_diffrn_reflns_theta_min 1.833
_diffrn_source 'fine-focus sealed tube'
_exptl_absorpt_coefficient_mu 1.489
_exptl_absorpt_correction_T_max 0.8654
_exptl_absorpt_correction_T_min 0.6636
_exptl_absorpt_correction_type numerical
_exptl_absorpt_process_details 'SADABS, 2016'
_exptl_crystal_colour Green
_exptl_crystal_density_diffrn 1.602
_exptl_crystal_description Plate
_exptl_crystal_F_000 1000
_exptl_crystal_size_max 0.300
_exptl_crystal_size_mid 0.220
_exptl_crystal_size_min 0.100
_refine_diff_density_max 0.993
_refine_diff_density_min -0.652
_refine_diff_density_rms 0.103
_refine_ls_extinction_method none
_refine_ls_goodness_of_fit_ref 1.097
_refine_ls_hydrogen_treatment constr
_refine_ls_matrix_type full
_refine_ls_number_parameters 257
_refine_ls_number_reflns 4358
_refine_ls_number_restraints 0
_refine_ls_restrained_S_all 1.097
_refine_ls_R_factor_all 0.0748
_refine_ls_R_factor_gt 0.0550
_refine_ls_shift/su_max 0.000
_refine_ls_shift/su_mean 0.000
_refine_ls_structure_factor_coef Fsqd
_refine_ls_weighting_details 'w=1/[\s^2^(Fo^2^)+(0.0356P)^2^+6.3087P] where P=(Fo^2^+2Fc^2^)/3'
_refine_ls_weighting_scheme calc
_refine_ls_wR_factor_gt 0.1124
_refine_ls_wR_factor_ref 0.1198
_reflns_Friedel_coverage 0.000
_reflns_number_gt 3474
_reflns_number_total 4358
_reflns_threshold_expression 'I > 2\s(I)'
_cod_data_source_file c7cc06676g2.cif
_cod_data_source_block 11
_cod_original_cell_volume 2024.3(9)
_cod_database_code 7120692
_shelx_shelxl_version_number 2016/6
_shelx_space_group_comment
;
The symmetry employed for this shelxl refinement is uniquely defined
by the following loop, which should always be used as a source of
symmetry information in preference to the above space-group names.
They are only intended as comments.
;
_shelx_estimated_absorpt_t_min 0.664
_shelx_estimated_absorpt_t_max 0.865

loop_
_space_group_symop_operation_xyz
'x, y, z'
'-x, y+1/2, -z+1/2'
'-x, -y, -z'
'x, -y-1/2, z-1/2'

loop_
_atom_site_label
_atom_site_type_symbol
_atom_site_fract_x
_atom_site_fract_y
_atom_site_fract_z
_atom_site_U_iso_or_equiv
_atom_site_adp_type
_atom_site_occupancy
_atom_site_site_symmetry_order
_atom_site_calc_flag
_atom_site_refinement_flags_posn
_atom_site_refinement_flags_adp
Cu1 Cu 0.02840(6) 0.75114(5) 0.10483(2) 0.01528(14) Uani 1 1 d . .
Cl2 Cl 0.15629(12) 0.71612(10) 0.18320(4) 0.0203(2) Uani 1 1 d . .
Cl1 Cl -0.11710(12) 0.87989(10) 0.05680(5) 0.0267(3) Uani 1 1 d . .
C5 C 0.5281(5) 0.8270(3) -0.13963(17) 0.0144(8) Uani 1 1 d . .
N2 N 0.3977(4) 0.8590(3) -0.03227(15) 0.0150(7) Uani 1 1 d . .
N1 N 0.2313(4) 0.7906(3) 0.04773(14) 0.0148(7) Uani 1 1 d . .
N4 N 0.1676(4) 0.3395(3) -0.14452(14) 0.0157(7) Uani 1 1 d . .
C8 C 0.4980(5) 0.6622(4) -0.21006(17) 0.0157(8) Uani 1 1 d . .
C12 C 0.6977(5) 0.8217(4) -0.15808(17) 0.0149(8) Uani 1 1 d . .
C3 C 0.2428(5) 0.8467(4) -0.00452(17) 0.0155(8) Uani 1 1 d . .
H3 H 0.152376 0.874899 -0.020451 0.019 Uiso 1 1 calc R U
C14 C 0.3906(5) 0.5769(4) -0.23847(18) 0.0182(9) Uani 1 1 d . .
H14A H 0.296704 0.623861 -0.247330 0.022 Uiso 1 1 calc R U
H14B H 0.452974 0.545210 -0.277037 0.022 Uiso 1 1 calc R U
N3 N 0.3307(4) 0.4722(3) -0.19882(15) 0.0172(7) Uani 1 1 d . .
C10 C 0.7518(5) 0.5620(4) -0.27257(19) 0.0235(9) Uani 1 1 d . .
H10A H 0.869161 0.577362 -0.280366 0.035 Uiso 1 1 calc R U
H10B H 0.710849 0.570610 -0.310117 0.035 Uiso 1 1 calc R U
H10C H 0.730158 0.478459 -0.256780 0.035 Uiso 1 1 calc R U
C2 C 0.4923(5) 0.8110(4) 0.00495(19) 0.0199(9) Uani 1 1 d . .
H2 H 0.607581 0.807435 -0.002384 0.024 Uiso 1 1 calc R U
C4 C 0.4545(5) 0.9181(4) -0.09115(17) 0.0167(8) Uani 1 1 d . .
H4A H 0.536678 0.981219 -0.086971 0.020 Uiso 1 1 calc R U
H4B H 0.361751 0.960207 -0.103769 0.020 Uiso 1 1 calc R U
C1 C 0.3887(5) 0.7694(4) 0.05456(19) 0.0213(9) Uani 1 1 d . .
H1 H 0.419938 0.731728 0.088492 0.026 Uiso 1 1 calc R U
C17 C 0.1755(5) 0.4382(4) -0.17923(18) 0.0168(8) Uani 1 1 d . .
H17 H 0.083990 0.479380 -0.188965 0.020 Uiso 1 1 calc R U
C9 C 0.6675(5) 0.6539(4) -0.22700(17) 0.0160(8) Uani 1 1 d . .
C13 C 0.8128(5) 0.9065(4) -0.1338(2) 0.0236(10) Uani 1 1 d . .
H13A H 0.924295 0.891012 -0.154926 0.035 Uiso 1 1 calc R U
H13B H 0.804954 0.891362 -0.090671 0.035 Uiso 1 1 calc R U
H13C H 0.783711 0.992237 -0.140098 0.035 Uiso 1 1 calc R U
C7 C 0.2436(5) 0.7574(4) -0.14863(18) 0.0200(9) Uani 1 1 d . .
H7A H 0.194964 0.746719 -0.184391 0.030 Uiso 1 1 calc R U
H7B H 0.213300 0.838162 -0.130667 0.030 Uiso 1 1 calc R U
H7C H 0.203888 0.692780 -0.119309 0.030 Uiso 1 1 calc R U
C11 C 0.7636(5) 0.7343(4) -0.20113(18) 0.0182(9) Uani 1 1 d . .
H11 H 0.878316 0.729529 -0.213190 0.022 Uiso 1 1 calc R U
C15 C 0.4278(5) 0.3899(4) -0.17701(18) 0.0194(9) Uani 1 1 d . .
H15 H 0.543154 0.389771 -0.183899 0.023 Uiso 1 1 calc R U
C16 C 0.3263(5) 0.3080(4) -0.14342(19) 0.0203(9) Uani 1 1 d . .
H16 H 0.359451 0.239730 -0.122485 0.024 Uiso 1 1 calc R U
C6 C 0.4272(5) 0.7490(4) -0.16649(17) 0.0156(8) Uani 1 1 d . .
Cl1A Cl 0.13694(17) 0.44570(14) 0.05336(6) 0.0448(3) Uani 1 1 d . .
C1A C 0.3406(6) 0.4770(4) 0.0232(2) 0.0314(11) Uani 1 1 d . .
C2A C 0.3830(6) 0.5160(4) -0.0357(2) 0.0290(11) Uani 1 1 d . .
H2A H 0.302532 0.526392 -0.059713 0.035 Uiso 1 1 calc R U
C3A C 0.4544(6) 0.4602(4) 0.0592(2) 0.0309(11) Uani 1 1 d . .
H3A H 0.422023 0.432701 0.099598 0.037 Uiso 1 1 calc R U

loop_
_atom_site_aniso_label
_atom_site_aniso_U_11
_atom_site_aniso_U_22
_atom_site_aniso_U_33
_atom_site_aniso_U_23
_atom_site_aniso_U_13
_atom_site_aniso_U_12
Cu1 0.0120(2) 0.0161(2) 0.0165(2) 0.0022(2) 0.00042(17) 0.0006(2)
Cl2 0.0156(5) 0.0278(6) 0.0172(5) 0.0020(4) -0.0026(4) -0.0014(4)
Cl1 0.0152(5) 0.0286(6) 0.0329(6) 0.0163(5) 0.0036(4) 0.0061(4)
C5 0.019(2) 0.0089(18) 0.0142(19) 0.0025(15) 0.0005(15) 0.0021(15)
N2 0.0134(16) 0.0129(17) 0.0175(17) -0.0010(13) 0.0002(13) 0.0013(13)
N1 0.0132(17) 0.0120(16) 0.0178(17) -0.0004(13) 0.0001(13) 0.0031(13)
N4 0.0145(17) 0.0141(17) 0.0181(17) 0.0006(14) -0.0023(13) 0.0014(13)
C8 0.016(2) 0.0128(19) 0.017(2) 0.0037(16) -0.0020(16) -0.0013(16)
C12 0.015(2) 0.013(2) 0.0152(19) 0.0044(15) 0.0024(15) -0.0006(15)
C3 0.0142(19) 0.015(2) 0.016(2) 0.0005(16) 0.0012(15) 0.0004(15)
C14 0.022(2) 0.017(2) 0.015(2) 0.0021(16) -0.0031(17) -0.0050(17)
N3 0.0152(17) 0.0155(17) 0.0206(18) 0.0002(14) -0.0023(14) -0.0025(13)
C10 0.026(2) 0.019(2) 0.023(2) -0.0005(18) 0.0027(18) 0.0011(18)
C2 0.014(2) 0.022(2) 0.024(2) -0.0017(18) -0.0032(17) 0.0024(17)
C4 0.016(2) 0.0128(19) 0.019(2) 0.0014(16) 0.0036(16) 0.0000(15)
C1 0.019(2) 0.024(2) 0.021(2) -0.0005(18) -0.0045(17) 0.0055(17)
C17 0.016(2) 0.014(2) 0.019(2) -0.0008(16) -0.0019(16) -0.0008(16)
C9 0.019(2) 0.015(2) 0.0119(19) 0.0055(16) 0.0030(16) 0.0009(16)
C13 0.014(2) 0.025(2) 0.030(2) -0.0052(19) 0.0017(18) -0.0009(17)
C7 0.014(2) 0.022(2) 0.021(2) 0.0023(18) 0.0026(16) -0.0005(17)
C11 0.014(2) 0.017(2) 0.021(2) 0.0017(17) 0.0022(16) 0.0024(16)
C15 0.017(2) 0.019(2) 0.022(2) 0.0021(17) -0.0054(17) -0.0010(17)
C16 0.014(2) 0.019(2) 0.026(2) 0.0034(18) -0.0014(17) -0.0001(16)
C6 0.017(2) 0.0142(19) 0.0145(18) 0.0070(16) -0.0003(15) -0.0010(16)
Cl1A 0.0367(7) 0.0500(9) 0.0464(8) -0.0073(6) -0.0047(6) 0.0003(6)
C1A 0.039(3) 0.025(3) 0.031(3) -0.006(2) -0.008(2) 0.005(2)
C2A 0.037(3) 0.023(2) 0.030(3) -0.005(2) -0.012(2) 0.010(2)
C3A 0.046(3) 0.024(3) 0.024(2) -0.0046(19) -0.008(2) 0.006(2)

loop_
_atom_type_symbol
_atom_type_description
_atom_type_scat_dispersion_real
_atom_type_scat_dispersion_imag
_atom_type_scat_source
C C 0.0033 0.0016 'International Tables Vol C Tables 4.2.6.8 and 6.1.1.4'
H H 0.0000 0.0000 'International Tables Vol C Tables 4.2.6.8 and 6.1.1.4'
N N 0.0061 0.0033 'International Tables Vol C Tables 4.2.6.8 and 6.1.1.4'
Cl Cl 0.1484 0.1585 'International Tables Vol C Tables 4.2.6.8 and 6.1.1.4'
Cu Cu 0.3201 1.2651 'International Tables Vol C Tables 4.2.6.8 and 6.1.1.4'

loop_
_geom_angle_atom_site_label_1
_geom_angle_atom_site_label_2
_geom_angle_atom_site_label_3
_geom_angle
_geom_angle_site_symmetry_1
_geom_angle_site_symmetry_3
N1 Cu1 N4 160.26(13) . 3_565
N1 Cu1 Cl1 91.57(10) . .
N4 Cu1 Cl1 92.81(10) 3_565 .
N1 Cu1 Cl2 94.09(10) . .
N4 Cu1 Cl2 92.10(10) 3_565 .
Cl1 Cu1 Cl2 148.77(5) . .
C12 C5 C6 120.2(4) . .
C12 C5 C4 119.3(3) . .
C6 C5 C4 120.5(3) . .
C3 N2 C2 107.4(3) . .
C3 N2 C4 125.8(3) . .
C2 N2 C4 126.8(3) . .
C3 N1 C1 105.7(3) . .
C3 N1 Cu1 126.4(3) . .
C1 N1 Cu1 127.9(3) . .
C17 N4 C16 105.8(3) . .
C17 N4 Cu1 128.1(3) . 3_565
C16 N4 Cu1 126.0(3) . 3_565
C9 C8 C6 120.2(4) . .
C9 C8 C14 119.8(4) . .
C6 C8 C14 120.0(4) . .
C11 C12 C5 118.5(4) . .
C11 C12 C13 118.3(4) . .
C5 C12 C13 123.2(4) . .
N1 C3 N2 111.5(4) . .
N1 C3 H3 124.3 . .
N2 C3 H3 124.3 . .
N3 C14 C8 111.9(3) . .
N3 C14 H14A 109.2 . .
C8 C14 H14A 109.2 . .
N3 C14 H14B 109.2 . .
C8 C14 H14B 109.2 . .
H14A C14 H14B 107.9 . .
C17 N3 C15 107.9(3) . .
C17 N3 C14 127.5(3) . .
C15 N3 C14 124.6(3) . .
C9 C10 H10A 109.5 . .
C9 C10 H10B 109.5 . .
H10A C10 H10B 109.5 . .
C9 C10 H10C 109.5 . .
H10A C10 H10C 109.5 . .
H10B C10 H10C 109.5 . .
C1 C2 N2 106.4(4) . .
C1 C2 H2 126.8 . .
N2 C2 H2 126.8 . .
N2 C4 C5 112.7(3) . .
N2 C4 H4A 109.0 . .
C5 C4 H4A 109.0 . .
N2 C4 H4B 109.0 . .
C5 C4 H4B 109.0 . .
H4A C4 H4B 107.8 . .
C2 C1 N1 109.0(4) . .
C2 C1 H1 125.5 . .
N1 C1 H1 125.5 . .
N4 C17 N3 110.8(4) . .
N4 C17 H17 124.6 . .
N3 C17 H17 124.6 . .
C11 C9 C8 118.8(4) . .
C11 C9 C10 118.0(4) . .
C8 C9 C10 123.2(4) . .
C12 C13 H13A 109.5 . .
C12 C13 H13B 109.5 . .
H13A C13 H13B 109.5 . .
C12 C13 H13C 109.5 . .
H13A C13 H13C 109.5 . .
H13B C13 H13C 109.5 . .
C6 C7 H7A 109.5 . .
C6 C7 H7B 109.5 . .
H7A C7 H7B 109.5 . .
C6 C7 H7C 109.5 . .
H7A C7 H7C 109.5 . .
H7B C7 H7C 109.5 . .
C9 C11 C12 122.5(4) . .
C9 C11 H11 118.7 . .
C12 C11 H11 118.7 . .
C16 C15 N3 106.2(4) . .
C16 C15 H15 126.9 . .
N3 C15 H15 126.9 . .
C15 C16 N4 109.3(4) . .
C15 C16 H16 125.4 . .
N4 C16 H16 125.4 . .
C8 C6 C5 119.6(4) . .
C8 C6 C7 119.7(4) . .
C5 C6 C7 120.6(4) . .
C2A C1A C3A 122.2(5) . .
C2A C1A Cl1A 119.3(4) . .
C3A C1A Cl1A 118.5(4) . .
C1A C2A C3A 118.7(4) . 3_665
C1A C2A H2A 120.6 . .
C3A C2A H2A 120.6 3_665 .
C1A C3A C2A 119.1(5) . 3_665
C1A C3A H3A 120.4 . .
C2A C3A H3A 120.4 3_665 .

loop_
_geom_bond_atom_site_label_1
_geom_bond_atom_site_label_2
_geom_bond_distance
_geom_bond_site_symmetry_2
Cu1 N1 1.977(3) .
Cu1 N4 1.979(3) 3_565
Cu1 Cl1 2.2656(12) .
Cu1 Cl2 2.2729(12) .
C5 C12 1.405(5) .
C5 C6 1.413(6) .
C5 C4 1.519(5) .
N2 C3 1.337(5) .
N2 C2 1.366(5) .
N2 C4 1.474(5) .
N1 C3 1.318(5) .
N1 C1 1.377(5) .
N4 C17 1.323(5) .
N4 C16 1.379(5) .
C8 C9 1.402(5) .
C8 C6 1.411(6) .
C8 C14 1.519(5) .
C12 C11 1.397(5) .
C12 C13 1.511(6) .
C3 H3 0.9500 .
C14 N3 1.476(5) .
C14 H14A 0.9900 .
C14 H14B 0.9900 .
N3 C17 1.344(5) .
N3 C15 1.364(5) .
C10 C9 1.510(6) .
C10 H10A 0.9800 .
C10 H10B 0.9800 .
C10 H10C 0.9800 .
C2 C1 1.359(6) .
C2 H2 0.9500 .
C4 H4A 0.9900 .
C4 H4B 0.9900 .
C1 H1 0.9500 .
C17 H17 0.9500 .
C9 C11 1.391(6) .
C13 H13A 0.9800 .
C13 H13B 0.9800 .
C13 H13C 0.9800 .
C7 C6 1.518(5) .
C7 H7A 0.9800 .
C7 H7B 0.9800 .
C7 H7C 0.9800 .
C11 H11 0.9500 .
C15 C16 1.359(6) .
C15 H15 0.9500 .
C16 H16 0.9500 .
Cl1A C1A 1.747(5) .
C1A C2A 1.380(7) .
C1A C3A 1.380(7) .
C2A C3A 1.390(7) 3_665
C2A H2A 0.9500 .
C3A H3A 0.9500 .

loop_
_geom_hbond_atom_site_label_D
_geom_hbond_atom_site_label_H
_geom_hbond_atom_site_label_A
_geom_hbond_distance_DH
_geom_hbond_distance_HA
_geom_hbond_distance_DA
_geom_hbond_angle_DHA
_geom_hbond_site_symmetry_A
C3 H3 Cl1 0.95 2.58 3.092(4) 114.1 .
C3 H3 Cl1 0.95 2.82 3.437(4) 123.4 3_575
C14 H14A Cl2 0.99 2.75 3.659(4) 152.1 4_575
C2 H2 Cl1 0.95 2.99 3.759(4) 139.3 1_655
C4 H4B Cl1 0.99 2.74 3.548(4) 138.7 3_575
C1 H1 Cl2 0.95 2.78 3.232(4) 110.4 .
C15 H15 Cl2 0.95 2.77 3.650(4) 153.8 3_665
C16 H16 Cl1 0.95 2.62 3.127(4) 113.6 3_565

loop_
_geom_torsion_atom_site_label_1
_geom_torsion_atom_site_label_2
_geom_torsion_atom_site_label_3
_geom_torsion_atom_site_label_4
_geom_torsion
_geom_torsion_site_symmetry_1
_geom_torsion_site_symmetry_4
C6 C5 C12 C11 -3.0(6) . .
C4 C5 C12 C11 177.7(3) . .
C6 C5 C12 C13 176.7(4) . .
C4 C5 C12 C13 -2.6(6) . .
C1 N1 C3 N2 2.0(4) . .
Cu1 N1 C3 N2 -179.8(3) . .
C2 N2 C3 N1 -1.7(5) . .
C4 N2 C3 N1 -179.5(3) . .
C9 C8 C14 N3 100.0(4) . .
C6 C8 C14 N3 -79.6(5) . .
C8 C14 N3 C17 124.4(4) . .
C8 C14 N3 C15 -57.7(5) . .
C3 N2 C2 C1 0.7(5) . .
C4 N2 C2 C1 178.5(4) . .
C3 N2 C4 C5 -111.4(4) . .
C2 N2 C4 C5 71.2(5) . .
C12 C5 C4 N2 -104.1(4) . .
C6 C5 C4 N2 76.6(5) . .
N2 C2 C1 N1 0.5(5) . .
C3 N1 C1 C2 -1.5(5) . .
Cu1 N1 C1 C2 -179.7(3) . .
C16 N4 C17 N3 -1.5(4) . .
Cu1 N4 C17 N3 -178.9(3) 3_565 .
C15 N3 C17 N4 1.6(5) . .
C14 N3 C17 N4 179.8(4) . .
C6 C8 C9 C11 -1.5(6) . .
C14 C8 C9 C11 179.0(4) . .
C6 C8 C9 C10 179.0(4) . .
C14 C8 C9 C10 -0.5(6) . .
C8 C9 C11 C12 1.2(6) . .
C10 C9 C11 C12 -179.3(4) . .
C5 C12 C11 C9 1.1(6) . .
C13 C12 C11 C9 -178.7(4) . .
C17 N3 C15 C16 -0.9(5) . .
C14 N3 C15 C16 -179.2(4) . .
N3 C15 C16 N4 0.0(5) . .
C17 N4 C16 C15 0.9(5) . .
Cu1 N4 C16 C15 178.3(3) 3_565 .
C9 C8 C6 C5 -0.5(6) . .
C14 C8 C6 C5 179.1(3) . .
C9 C8 C6 C7 179.9(4) . .
C14 C8 C6 C7 -0.6(5) . .
C12 C5 C6 C8 2.7(6) . .
C4 C5 C6 C8 -178.0(3) . .
C12 C5 C6 C7 -177.6(4) . .
C4 C5 C6 C7 1.7(5) . .
C3A C1A C2A C3A -0.4(8) . 3_665
Cl1A C1A C2A C3A -179.6(4) . 3_665
C2A C1A C3A C2A 0.4(8) . 3_665
Cl1A C1A C3A C2A 179.6(4) . 3_665
